data_2022783
loop_
_publ_author_name
'Abu-Zaied, Mamdouh A.'
'Hebishy, Ali M. S.'
'Elgemeie, Galal H.'
'Salama, Hagar T.'
'Jones, Peter G.'

_publ_section_title
;
 Crystal structure of
 5-(\b-D-glucopyranosylthio)-N-(4-methylphenyl)-1,3,4-thiadiazol-2-amine
;
_journal_coeditor_code YZ2035
_journal_issue 7
_journal_name_full 'Acta Crystallographica Section E Crystallographic Communications'
_journal_paper_doi 10.1107/S2056989023005248
_journal_volume 79
_journal_year 2023
_chemical_absolute_configuration ad
_chemical_formula_moiety 'C15 H19 N3 O5 S2'
_chemical_formula_sum 'C15 H19 N3 O5 S2'
_chemical_formula_weight 385.45
_chemical_name_common 5-(\b-<i>D</i>-Glucopyranosylthio)-<i>N</i>-(4-methylphenyl)-1,3,4-thiadiazol-2-amine
_chemical_name_systematic 5-[(\b-<i>D</i>-Glucopyranosyl)sulfanyl]-<i>N</i>-(4-methylphenyl)-1,3,4-thiadiazol-2-amine
_space_group_crystal_system monoclinic
_space_group_IT_number 4
_space_group_name_Hall 'P 2yb'
_space_group_name_H-M_alt 'P 1 21 1'
_atom_sites_solution_hydrogens mixed
_atom_sites_solution_primary dual
_audit_creation_method SHELXL-2018/3
_cell_angle_alpha 90
_cell_angle_beta 91.4183(8)
_cell_angle_gamma 90
_cell_formula_units_Z 2
_cell_length_a 6.23840(6)
_cell_length_b 7.43550(10)
_cell_length_c 18.32032(17)
_cell_measurement_reflns_used 61296
_cell_measurement_temperature 100(2)
_cell_measurement_theta_max 77.4830
_cell_measurement_theta_min 2.4120
_cell_volume 849.539(16)
_computing_cell_refinement
;
CrysAlisPro (Rigaku OD, 2021)
;
_computing_data_collection
;
CrysAlisPro (Rigaku OD, 2021)
;
_computing_data_reduction
;
CrysAlisPro (Rigaku OD, 2021)
;
_computing_molecular_graphics
;
XP (Siemens, 1994)
;
_computing_publication_material
;
<i>SHELXL2018/3</i> (Sheldrick, 2015a)
;
_computing_structure_refinement
;
<i>SHELXL2018/3</i> (Sheldrick, 2015a)
;
_computing_structure_solution
;
<i>SHELXT</i> (Sheldrick, 2015b)
;
_diffrn_ambient_temperature 100(2)
_diffrn_detector 'Hybrid Pixel Array Detector'
_diffrn_detector_area_resol_mean 10.0000
_diffrn_measured_fraction_theta_full 1.000
_diffrn_measured_fraction_theta_max 0.999
_diffrn_measurement_device 'four-circle diffractometer'
_diffrn_measurement_device_type 'XtaLAB Synergy'
_diffrn_measurement_method '\w scans'
_diffrn_radiation_monochromator mirror
_diffrn_radiation_probe x-ray
_diffrn_radiation_type CuK\a
_diffrn_radiation_wavelength 1.54184
_diffrn_reflns_av_R_equivalents 0.0304
_diffrn_reflns_av_unetI/netI 0.0102
_diffrn_reflns_limit_h_max 7
_diffrn_reflns_limit_h_min -7
_diffrn_reflns_limit_k_max 8
_diffrn_reflns_limit_k_min -9
_diffrn_reflns_limit_l_max 23
_diffrn_reflns_limit_l_min -23
_diffrn_reflns_number 70354
_diffrn_reflns_theta_full 77.000
_diffrn_reflns_theta_max 77.276
_diffrn_reflns_theta_min 2.412
_diffrn_source 'micro-focus sealed X-ray tube'
_exptl_absorpt_coefficient_mu 3.141
_exptl_absorpt_correction_T_max 1.00000
_exptl_absorpt_correction_T_min 0.85059
_exptl_absorpt_correction_type multi-scan
_exptl_absorpt_process_details
;
(CrysAlisPro; Rigaku OD, 2021)
;
_exptl_crystal_colour colourless
_exptl_crystal_density_diffrn 1.507
_exptl_crystal_description plate
_exptl_crystal_F_000 404
_exptl_crystal_size_max 0.10
_exptl_crystal_size_mid 0.08
_exptl_crystal_size_min 0.02
_refine_diff_density_max 0.300
_refine_diff_density_min -0.206
_refine_ls_abs_structure_details
;
Flack <i>x</i> determined using 1554 quotients
[(<i>I</i>^+^)-(<i>I</i>^-^)]/[(<i>I</i>^+^)+(<i>I</i>^-^)]
(Parsons <i>et al.</i>,  2013)
;
_refine_ls_abs_structure_Flack -0.006(5)
_refine_ls_extinction_coef 0.0009(3)
_refine_ls_extinction_expression Fc^*^=kFc[1+0.001xFc^2^\l^3^/sin(2\q)]^-1/4^
_refine_ls_extinction_method
;
SHELXL-2018/3 (Sheldrick, 2015a)
;
_refine_ls_goodness_of_fit_ref 1.031
_refine_ls_hydrogen_treatment mixed
_refine_ls_matrix_type full
_refine_ls_number_parameters 248
_refine_ls_number_reflns 3520
_refine_ls_number_restraints 7
_refine_ls_restrained_S_all 1.031
_refine_ls_R_factor_all 0.0191
_refine_ls_R_factor_gt 0.0190
_refine_ls_shift/su_max 0.000
_refine_ls_shift/su_mean 0.000
_refine_ls_structure_factor_coef Fsqd
_refine_ls_weighting_details 'w=1/[\s^2^(Fo^2^)+(0.0289P)^2^+0.2573P] where P=(Fo^2^+2Fc^2^)/3'
_refine_ls_weighting_scheme calc
_refine_ls_wR_factor_gt 0.0496
_refine_ls_wR_factor_ref 0.0497
_reflns_number_gt 3502
_reflns_number_total 3520
_reflns_threshold_expression 'I > 2\s(I)'
_cod_data_source_file yz2035sup1.cif
_cod_data_source_block I
_cod_original_sg_symbol_H-M 'P 21'
_cod_database_code 2022783
_shelx_space_group_comment
;
The symmetry employed for this shelxl refinement is uniquely defined
by the following loop, which should always be used as a source of
symmetry information in preference to the above space-group names.
They are only intended as comments.
;
_shelx_estimated_absorpt_t_min 0.744
_shelx_estimated_absorpt_t_max 0.940

loop_
_space_group_symop_operation_xyz
'x, y, z'
'-x, y+1/2, -z'

loop_
_atom_site_type_symbol
_atom_site_label
_atom_site_fract_x
_atom_site_fract_y
_atom_site_fract_z
_atom_site_U_iso_or_equiv
_atom_site_adp_type
_atom_site_calc_flag
_atom_site_occupancy
_atom_site_disorder_assembly
_atom_site_disorder_group
S S1 0.68679(6) 0.56520(6) 0.74337(2) 0.01368(10) Uani d 1 . .
C C2 0.7401(3) 0.7619(2) 0.69652(9) 0.0141(4) Uani d 1 . .
N N3 0.6138(2) 0.8948(2) 0.71166(8) 0.0164(3) Uani d 1 . .
N N4 0.4594(2) 0.8505(2) 0.76262(8) 0.0164(3) Uani d 1 . .
C C5 0.4713(3) 0.6807(3) 0.78116(9) 0.0141(3) Uani d 1 . .
C C11 1.0267(2) 0.5674(3) 0.61331(9) 0.0129(3) Uani d 1 . .
H H11 0.908249 0.505970 0.585259 0.015 Uiso calc 1 . .
C C12 1.2263(3) 0.5825(3) 0.56692(9) 0.0125(3) Uani d 1 . .
H H12 1.336334 0.656908 0.593626 0.015 Uiso calc 1 . .
C C13 1.3196(3) 0.3958(3) 0.55237(9) 0.0132(3) Uani d 1 . .
H H13 1.225617 0.331025 0.516019 0.016 Uiso calc 1 . .
C C14 1.3421(3) 0.2844(3) 0.62159(9) 0.0129(3) Uani d 1 . .
H H14 1.457744 0.336867 0.653816 0.015 Uiso calc 1 . .
C C15 1.1297(3) 0.2862(3) 0.66200(9) 0.0135(3) Uani d 1 . .
H H15 1.014260 0.235018 0.629328 0.016 Uiso calc 1 . .
C C16 1.1351(3) 0.1833(3) 0.73351(10) 0.0159(3) Uani d 1 . .
H H16A 1.005890 0.214160 0.761185 0.019 Uiso calc 1 . .
H H16B 1.129897 0.052814 0.722861 0.019 Uiso calc 1 . .
O O1 1.07795(19) 0.47115(17) 0.67845(7) 0.0135(3) Uani d 1 . .
O O2 1.1689(2) 0.66863(19) 0.50027(7) 0.0153(3) Uani d 1 . .
H H02 1.264(4) 0.740(4) 0.4908(15) 0.038(8) Uiso d 1 . .
O O3 1.52906(19) 0.41758(19) 0.52349(7) 0.0168(3) Uani d 1 . .
H H03 1.522(4) 0.482(4) 0.4857(13) 0.029(7) Uiso d 1 . .
O O4 1.3989(2) 0.10451(18) 0.60228(7) 0.0162(3) Uani d 1 . .
H H04 1.471(4) 0.067(4) 0.6365(12) 0.030(7) Uiso d 1 . .
O O5 1.3225(2) 0.22073(19) 0.77822(7) 0.0178(3) Uani d 1 . .
H H05 1.382(4) 0.122(3) 0.7831(14) 0.032(8) Uiso d 1 . .
N N1 0.3417(2) 0.5861(2) 0.82558(8) 0.0156(3) Uani d 1 . .
H H01 0.353(4) 0.473(4) 0.8230(13) 0.020(6) Uiso d 1 . .
C C21 0.1567(3) 0.6454(3) 0.86130(9) 0.0154(3) Uani d 1 . .
C C22 0.0393(3) 0.5129(3) 0.89691(10) 0.0191(4) Uani d 1 . .
H H22 0.082328 0.390608 0.894194 0.023 Uiso calc 1 . .
C C23 -0.1396(3) 0.5595(3) 0.93618(10) 0.0221(4) Uani d 1 . .
H H23 -0.216466 0.468512 0.960842 0.027 Uiso calc 1 . .
C C24 -0.2085(3) 0.7375(3) 0.94008(11) 0.0220(4) Uani d 1 . .
C C25 -0.0925(3) 0.8667(3) 0.90351(11) 0.0230(4) Uani d 1 . .
H H25 -0.138366 0.988413 0.905038 0.028 Uiso calc 1 . .
C C26 0.0901(3) 0.8234(3) 0.86446(10) 0.0195(4) Uani d 1 . .
H H26 0.167780 0.914713 0.840330 0.023 Uiso calc 1 . .
S S2 0.94984(6) 0.79473(6) 0.63645(2) 0.01473(10) Uani d 1 . .
C C27 -0.4029(3) 0.7886(4) 0.98327(13) 0.0322(5) Uani d 1 . .
H H27A -0.533285 0.765916 0.953762 0.048 Uiso calc 1 . .
H H27B -0.395250 0.916469 0.996023 0.048 Uiso calc 1 . .
H H27C -0.406140 0.716487 1.028010 0.048 Uiso calc 1 . .

loop_
_atom_site_aniso_label
_atom_site_aniso_U_11
_atom_site_aniso_U_22
_atom_site_aniso_U_33
_atom_site_aniso_U_12
_atom_site_aniso_U_13
_atom_site_aniso_U_23
S1 0.01271(18) 0.0111(2) 0.01736(19) 0.00212(16) 0.00360(13) 0.00076(16)
C2 0.0134(8) 0.0129(10) 0.0161(8) 0.0005(6) 0.0007(6) -0.0002(7)
N3 0.0159(7) 0.0146(8) 0.0188(7) 0.0029(6) 0.0043(6) 0.0020(6)
N4 0.0147(7) 0.0164(8) 0.0183(7) 0.0024(6) 0.0050(6) 0.0016(6)
C5 0.0127(8) 0.0155(9) 0.0140(8) 0.0021(7) 0.0004(6) -0.0013(7)
C11 0.0123(7) 0.0115(8) 0.0149(7) 0.0006(7) 0.0020(6) 0.0008(7)
C12 0.0122(7) 0.0120(8) 0.0133(7) 0.0005(7) 0.0016(5) 0.0015(7)
C13 0.0114(8) 0.0139(9) 0.0145(8) 0.0002(6) 0.0031(6) -0.0006(7)
C14 0.0141(7) 0.0103(8) 0.0145(7) 0.0010(7) 0.0031(6) 0.0000(7)
C15 0.0140(7) 0.0103(8) 0.0163(7) 0.0011(7) 0.0034(6) -0.0013(7)
C16 0.0154(8) 0.0153(9) 0.0174(8) 0.0007(7) 0.0033(6) 0.0017(7)
O1 0.0160(6) 0.0102(6) 0.0144(6) 0.0027(5) 0.0040(4) 0.0010(5)
O2 0.0146(6) 0.0151(7) 0.0162(6) -0.0009(5) 0.0017(4) 0.0053(5)
O3 0.0147(6) 0.0166(7) 0.0194(6) 0.0030(5) 0.0074(5) 0.0049(5)
O4 0.0202(6) 0.0122(7) 0.0163(6) 0.0046(5) 0.0039(5) 0.0000(5)
O5 0.0211(7) 0.0135(7) 0.0188(6) 0.0027(5) -0.0010(5) 0.0006(5)
N1 0.0149(7) 0.0127(9) 0.0193(7) 0.0012(6) 0.0035(5) 0.0009(6)
C21 0.0120(8) 0.0208(10) 0.0136(7) 0.0020(7) 0.0007(6) -0.0009(7)
C22 0.0177(8) 0.0202(10) 0.0195(8) 0.0008(7) 0.0013(7) 0.0005(7)
C23 0.0157(8) 0.0301(11) 0.0207(8) -0.0037(9) 0.0038(6) 0.0027(9)
C24 0.0141(8) 0.0309(12) 0.0211(9) 0.0000(7) 0.0035(7) -0.0081(8)
C25 0.0197(9) 0.0225(11) 0.0271(10) 0.0042(8) 0.0049(8) -0.0046(8)
C26 0.0177(8) 0.0194(11) 0.0217(8) 0.0012(7) 0.0046(7) 0.0001(8)
S2 0.01492(19) 0.0101(2) 0.01939(19) 0.00117(15) 0.00557(14) 0.00078(16)
C27 0.0195(9) 0.0386(13) 0.0389(11) -0.0030(10) 0.0112(8) -0.0133(11)

loop_
_atom_type_symbol
_atom_type_description
_atom_type_scat_dispersion_real
_atom_type_scat_dispersion_imag
_atom_type_scat_source
C C 0.0181 0.0091 'International Tables Vol C Tables 4.2.6.8 and 6.1.1.4'
H H 0.0000 0.0000 'International Tables Vol C Tables 4.2.6.8 and 6.1.1.4'
N N 0.0311 0.0180 'International Tables Vol C Tables 4.2.6.8 and 6.1.1.4'
O O 0.0492 0.0322 'International Tables Vol C Tables 4.2.6.8 and 6.1.1.4'
S S 0.3331 0.5567 'International Tables Vol C Tables 4.2.6.8 and 6.1.1.4'

loop_
_geom_angle_atom_site_label_1
_geom_angle_atom_site_label_2
_geom_angle_atom_site_label_3
_geom_angle_site_symmetry_1
_geom_angle_site_symmetry_3
_geom_angle
_geom_angle_publ_flag
C2 S1 C5 . . 86.59(9) y
N3 C2 S1 . . 114.31(13) y
N3 C2 S2 . . 119.74(14) y
S1 C2 S2 . . 125.88(10) y
C2 N3 N4 . . 113.29(16) y
C5 N4 N3 . . 111.44(15) y
N4 C5 N1 . . 128.67(17) y
N4 C5 S1 . . 114.15(14) y
N1 C5 S1 . . 117.17(15) y
O1 C11 C12 . . 109.56(13) ?
O1 C11 S2 . . 109.19(11) ?
C12 C11 S2 . . 106.59(13) ?
O1 C11 H11 . . 110.5 ?
C12 C11 H11 . . 110.5 ?
S2 C11 H11 . . 110.5 ?
O2 C12 C11 . . 108.70(13) ?
O2 C12 C13 . . 110.40(13) ?
C11 C12 C13 . . 110.38(15) ?
O2 C12 H12 . . 109.1 ?
C11 C12 H12 . . 109.1 ?
C13 C12 H12 . . 109.1 ?
O3 C13 C14 . . 107.70(13) ?
O3 C13 C12 . . 108.45(14) ?
C14 C13 C12 . . 112.14(14) ?
O3 C13 H13 . . 109.5 ?
C14 C13 H13 . . 109.5 ?
C12 C13 H13 . . 109.5 ?
O4 C14 C13 . . 108.79(13) ?
O4 C14 C15 . . 110.46(15) ?
C13 C14 C15 . . 109.59(13) ?
O4 C14 H14 . . 109.3 ?
C13 C14 H14 . . 109.3 ?
C15 C14 H14 . . 109.3 ?
O1 C15 C16 . . 107.46(13) ?
O1 C15 C14 . . 107.97(14) ?
C16 C15 C14 . . 114.29(14) ?
O1 C15 H15 . . 109.0 ?
C16 C15 H15 . . 109.0 ?
C14 C15 H15 . . 109.0 ?
O5 C16 C15 . . 113.27(15) ?
O5 C16 H16A . . 108.9 ?
C15 C16 H16A . . 108.9 ?
O5 C16 H16B . . 108.9 ?
C15 C16 H16B . . 108.9 ?
H16A C16 H16B . . 107.7 ?
C11 O1 C15 . . 110.51(13) ?
C12 O2 H02 . . 108(2) ?
C13 O3 H03 . . 109.9(19) ?
C14 O4 H04 . . 106(2) ?
C16 O5 H05 . . 104(2) ?
C5 N1 C21 . . 128.45(18) y
C5 N1 H01 . . 115.6(16) ?
C21 N1 H01 . . 113.9(17) ?
C26 C21 C22 . . 119.40(17) ?
C26 C21 N1 . . 124.47(17) ?
C22 C21 N1 . . 116.11(17) ?
C23 C22 C21 . . 120.26(19) ?
C23 C22 H22 . . 119.9 ?
C21 C22 H22 . . 119.9 ?
C22 C23 C24 . . 121.12(19) ?
C22 C23 H23 . . 119.4 ?
C24 C23 H23 . . 119.4 ?
C25 C24 C23 . . 117.89(17) ?
C25 C24 C27 . . 120.9(2) ?
C23 C24 C27 . . 121.2(2) ?
C24 C25 C26 . . 122.0(2) ?
C24 C25 H25 . . 119.0 ?
C26 C25 H25 . . 119.0 ?
C21 C26 C25 . . 119.31(18) ?
C21 C26 H26 . . 120.3 ?
C25 C26 H26 . . 120.3 ?
C2 S2 C11 . . 102.94(8) ?
C24 C27 H27A . . 109.5 ?
C24 C27 H27B . . 109.5 ?
H27A C27 H27B . . 109.5 ?
C24 C27 H27C . . 109.5 ?
H27A C27 H27C . . 109.5 ?
H27B C27 H27C . . 109.5 ?

loop_
_geom_bond_atom_site_label_1
_geom_bond_atom_site_label_2
_geom_bond_site_symmetry_2
_geom_bond_distance
_geom_bond_publ_flag
S1 C2 . 1.7322(19) y
S1 C5 . 1.7525(18) y
C2 N3 . 1.298(2) y
C2 S2 . 1.7473(17) y
N3 N4 . 1.397(2) y
N4 C5 . 1.309(3) y
C5 N1 . 1.358(2) y
C11 O1 . 1.421(2) ?
C11 C12 . 1.529(2) ?
C11 S2 . 1.811(2) y
C11 H11 . 1.0000 ?
C12 O2 . 1.417(2) ?
C12 C13 . 1.531(3) ?
C12 H12 . 1.0000 ?
C13 O3 . 1.4311(19) ?
C13 C14 . 1.518(2) ?
C13 H13 . 1.0000 ?
C14 O4 . 1.431(2) ?
C14 C15 . 1.534(2) ?
C14 H14 . 1.0000 ?
C15 O1 . 1.446(2) ?
C15 C16 . 1.517(2) ?
C15 H15 . 1.0000 ?
C16 O5 . 1.438(2) ?
C16 H16A . 0.9900 ?
C16 H16B . 0.9900 ?
O2 H02 . 0.82(2) ?
O3 H03 . 0.84(2) ?
O4 H04 . 0.81(2) ?
O5 H05 . 0.83(2) ?
N1 C21 . 1.411(2) y
N1 H01 . 0.84(3) ?
C21 C26 . 1.389(3) ?
C21 C22 . 1.398(3) ?
C22 C23 . 1.387(3) ?
C22 H22 . 0.9500 ?
C23 C24 . 1.394(3) ?
C23 H23 . 0.9500 ?
C24 C25 . 1.386(3) ?
C24 C27 . 1.513(2) ?
C25 C26 . 1.397(2) ?
C25 H25 . 0.9500 ?
C26 H26 . 0.9500 ?
C27 H27A . 0.9800 ?
C27 H27B . 0.9800 ?
C27 H27C . 0.9800 ?

loop_
_geom_hbond_atom_site_label_D
_geom_hbond_atom_site_label_H
_geom_hbond_atom_site_label_A
_geom_hbond_site_symmetry_A
_geom_hbond_distance_DH
_geom_hbond_distance_HA
_geom_hbond_distance_DA
_geom_hbond_angle_DHA
_geom_hbond_publ_flag
O2 H02 O3 2_856 0.82(2) 1.87(2) 2.6846(19) 174(3) yes
O3 H03 O4 2_856 0.84(2) 1.93(2) 2.7375(18) 161(3) yes
O4 H04 N3 1_645 0.81(2) 2.06(2) 2.848(2) 162(3) yes
O5 H05 N4 1_645 0.83(2) 2.11(2) 2.899(2) 159(3) yes
O5 H05 N3 1_645 0.83(2) 2.60(2) 3.282(2) 141(2) yes
N1 H01 O5 1_455 0.84(3) 2.05(3) 2.853(2) 158(2) yes
C14 H14 S1 1_655 1.00 2.74 3.7044(18) 162.5 yes
C15 H15 O2 2_746 1.00 2.66 3.577(2) 153.3 ?
C11 H11 O3 1_455 1.00 2.68 3.652(2) 164.3 ?
C16 H16B S2 1_545 0.99 2.71 3.570(2) 145.0 yes

loop_
_geom_torsion_atom_site_label_1
_geom_torsion_atom_site_label_2
_geom_torsion_atom_site_label_3
_geom_torsion_atom_site_label_4
_geom_torsion_site_symmetry_1
_geom_torsion_site_symmetry_2
_geom_torsion_site_symmetry_3
_geom_torsion_site_symmetry_4
_geom_torsion
_geom_torsion_publ_flag
C5 S1 C2 N3 . . . . 2.54(14) ?
C5 S1 C2 S2 . . . . 179.52(13) ?
S1 C2 N3 N4 . . . . -0.4(2) ?
S2 C2 N3 N4 . . . . -177.57(12) ?
C2 N3 N4 C5 . . . . -3.0(2) ?
N3 N4 C5 N1 . . . . -175.82(17) ?
N3 N4 C5 S1 . . . . 4.95(19) ?
C2 S1 C5 N4 . . . . -4.30(14) ?
C2 S1 C5 N1 . . . . 176.37(14) ?
O1 C11 C12 O2 . . . . 176.33(14) ?
S2 C11 C12 O2 . . . . -65.64(15) ?
O1 C11 C12 C13 . . . . 55.11(18) ?
S2 C11 C12 C13 . . . . 173.14(11) ?
O2 C12 C13 O3 . . . . 72.56(16) ?
C11 C12 C13 O3 . . . . -167.24(13) ?
O2 C12 C13 C14 . . . . -168.64(13) ?
C11 C12 C13 C14 . . . . -48.44(18) ?
O3 C13 C14 O4 . . . . -69.37(17) ?
C12 C13 C14 O4 . . . . 171.39(13) ?
O3 C13 C14 C15 . . . . 169.77(14) ?
C12 C13 C14 C15 . . . . 50.53(19) ?
O4 C14 C15 O1 . . . . -178.61(13) ?
C13 C14 C15 O1 . . . . -58.76(17) ?
O4 C14 C15 C16 . . . . 61.89(19) ?
C13 C14 C15 C16 . . . . -178.26(16) ?
O1 C15 C16 O5 . . . . -74.18(17) ?
C14 C15 C16 O5 . . . . 45.6(2) ?
C12 C11 O1 C15 . . . . -66.50(18) ?
S2 C11 O1 C15 . . . . 177.11(10) y
C16 C15 O1 C11 . . . . -168.02(13) ?
C14 C15 O1 C11 . . . . 68.24(16) ?
N4 C5 N1 C21 . . . . 2.2(3) ?
S1 C5 N1 C21 . . . . -178.54(14) ?
C5 N1 C21 C26 . . . . -9.0(3) ?
C5 N1 C21 C22 . . . . 172.65(16) ?
C26 C21 C22 C23 . . . . -1.2(3) ?
N1 C21 C22 C23 . . . . 177.18(16) ?
C21 C22 C23 C24 . . . . 1.1(3) ?
C22 C23 C24 C25 . . . . -0.1(3) ?
C22 C23 C24 C27 . . . . -179.64(18) ?
C23 C24 C25 C26 . . . . -0.9(3) ?
C27 C24 C25 C26 . . . . 178.71(19) ?
C22 C21 C26 C25 . . . . 0.3(3) ?
N1 C21 C26 C25 . . . . -177.94(17) ?
C24 C25 C26 C21 . . . . 0.7(3) ?
N3 C2 S2 C11 . . . . -164.51(14) y
S1 C2 S2 C11 . . . . 18.65(13) y
O1 C11 S2 C2 . . . . -55.86(12) y
C12 C11 S2 C2 . . . . -174.12(11) y

_cod_database_fobs_code 2022783
